data_2012714
loop_
_publ_author_name
'Crisma, Marco'
'Toniolo, Claudio'

_publ_section_title
;
 Reactive intermediates in peptide synthesis: the
 <i>N</i>-oxysuccinimido ester of
 <i>N</i>^{\a^}-<i>para</i>-toluenesulfonyl-\a-aminoisobutyric acid
;
_journal_issue 5
_journal_name_full 'Acta Crystallographica Section C'
_journal_page_first o275
_journal_page_last o276
_journal_paper_doi 10.1107/S0108270102004717
_journal_volume 58
_journal_year 2002
_chemical_formula_iupac 'C15 H18 N2 O6 S'
_chemical_formula_moiety 'C15 H18 N2 O6 S'
_chemical_formula_sum 'C15 H18 N2 O6 S'
_chemical_formula_weight 354.37
_chemical_melting_point .448E-305
_chemical_name_common Tos-Aib-OSu
_chemical_name_systematic
;
 N^\a^-para-toluenesulphonyl-\a-aminoisobutyric acid
 N-oxysuccinimido ester
;
_space_group_IT_number 2
_symmetry_cell_setting triclinic
_symmetry_space_group_name_Hall '-P 1'
_symmetry_space_group_name_H-M 'P -1'
_atom_sites_solution_hydrogens geom
_atom_sites_solution_primary direct
_atom_sites_solution_secondary difmap
_audit_creation_method SHELXL-97
_cell_angle_alpha 93.03(3)
_cell_angle_beta 115.84(3)
_cell_angle_gamma 93.97(3)
_cell_formula_units_Z 2
_cell_length_a 9.094(2)
_cell_length_b 12.575(2)
_cell_length_c 8.3520(10)
_cell_measurement_reflns_used 48
_cell_measurement_temperature 293(2)
_cell_measurement_theta_max 12
_cell_measurement_theta_min 7
_cell_volume 853.9(3)
_computing_cell_refinement FEBO
_computing_data_collection 'FEBO (Belletti, 1993)'
_computing_data_reduction FEBO
_computing_molecular_graphics 'ORTEP-3 for Windows (Farrugia, 1997)'
_computing_publication_material 'PARST96 (Nardelli, 1995)'
_computing_structure_refinement 'SHELXL97 (Sheldrick, 1997)'
_computing_structure_solution 'SHELXS97 (Sheldrick, 1997)'
_diffrn_ambient_temperature 293(2)
_diffrn_measured_fraction_theta_full 0.998
_diffrn_measured_fraction_theta_max 0.998
_diffrn_measurement_device_type 'Philips PW1100'
_diffrn_measurement_method \q-2\q
_diffrn_radiation_monochromator graphite
_diffrn_radiation_source 'fine-focus sealed tube'
_diffrn_radiation_type MoK\a
_diffrn_radiation_wavelength 0.71073
_diffrn_reflns_av_R_equivalents 0.0329
_diffrn_reflns_av_sigmaI/netI 0.0395
_diffrn_reflns_limit_h_max 10
_diffrn_reflns_limit_h_min -12
_diffrn_reflns_limit_k_max 16
_diffrn_reflns_limit_k_min -16
_diffrn_reflns_limit_l_max 11
_diffrn_reflns_limit_l_min 0
_diffrn_reflns_number 4129
_diffrn_reflns_theta_full 28.00
_diffrn_reflns_theta_max 28.00
_diffrn_reflns_theta_min 2.50
_diffrn_standards_decay_% none
_diffrn_standards_interval_count 50
_diffrn_standards_number 3
_exptl_absorpt_coefficient_mu 0.222
_exptl_absorpt_correction_type none
_exptl_crystal_colour colourless
_exptl_crystal_density_diffrn 1.378
_exptl_crystal_density_method 'not measured'
_exptl_crystal_description prism
_exptl_crystal_F_000 372
_exptl_crystal_size_max 0.40
_exptl_crystal_size_mid 0.40
_exptl_crystal_size_min 0.40
_refine_diff_density_max 0.332
_refine_diff_density_min -0.473
_refine_ls_extinction_method none
_refine_ls_goodness_of_fit_ref 1.025
_refine_ls_hydrogen_treatment constr
_refine_ls_matrix_type full
_refine_ls_number_parameters 217
_refine_ls_number_reflns 4111
_refine_ls_number_restraints 0
_refine_ls_restrained_S_all 1.025
_refine_ls_R_factor_all 0.0829
_refine_ls_R_factor_gt 0.0435
_refine_ls_shift/su_max 0.003
_refine_ls_shift/su_mean 0.001
_refine_ls_structure_factor_coef Fsqd
_refine_ls_weighting_details 'calc w = 1/[\s^2^(Fo^2^)+(0.0774P)^2^] where P = (Fo^2^+2Fc^2^)/3'
_refine_ls_weighting_scheme calc
_refine_ls_wR_factor_gt 0.1164
_refine_ls_wR_factor_ref 0.1416
_reflns_number_gt 2635
_reflns_number_total 4111
_reflns_threshold_expression I>2\s(I)
_cod_data_source_file na1559.cif
_cod_data_source_block I
_cod_depositor_comments
;
The following automatic conversions were performed:
'_symmetry_cell_setting' value 'Triclinic' changed to 'triclinic'
according to '/home/saulius/struct/CIF-dictionaries/cif_core.dic'
dictionary named 'cif_core.dic' version 2.4.1 from 2010-06-29.

Automatic conversion script
Id: cif_fix_enum 1527 2010-12-29 10:47:43Z saulius 

The following automatic conversions were performed:

'_symmetry_cell_setting' value 'Triclinic' changed to 'triclinic'
according to /home/saulius/struct/CIF-dictionaries/cif_core.dic
dictionary named 'cif_core.dic' version 2.4.1 from 2010-06-29.

Automatic conversion script
Id: cif_fix_values 1715 2011-07-08 13:25:40Z adriana 
;
_cod_database_code 2012714
_cod_database_fobs_code 2012714

loop_
_symmetry_equiv_pos_as_xyz
'x, y, z'
'-x, -y, -z'

loop_
_atom_site_label
_atom_site_fract_x
_atom_site_fract_y
_atom_site_fract_z
_atom_site_U_iso_or_equiv
_atom_site_adp_type
_atom_site_calc_flag
_atom_site_refinement_flags
_atom_site_occupancy
_atom_site_disorder_assembly
_atom_site_disorder_group
_atom_site_type_symbol
S1 0.50577(6) 0.25466(5) 0.69163(7) 0.04807(18) Uani d . 1 . . S
O1 0.4914(2) 0.33587(14) 0.5727(2) 0.0693(5) Uani d . 1 . . O
O2 0.65872(18) 0.21134(15) 0.7838(2) 0.0686(5) Uani d . 1 . . O
O3 0.81110(17) 0.27878(13) 1.25327(19) 0.0552(4) Uani d . 1 . . O
O4 0.75233(15) 0.41003(11) 1.06611(18) 0.0456(4) Uani d . 1 . . O
O5 1.03799(19) 0.34401(13) 1.0541(2) 0.0611(4) Uani d . 1 . . O
O6 0.84233(19) 0.58495(14) 1.3197(2) 0.0650(5) Uani d . 1 . . O
N1 0.4605(2) 0.30570(14) 0.8442(2) 0.0471(4) Uani d . 1 . . N
H1 0.3899 0.3519 0.8131 0.057 Uiso calc R 1 . . H
N2 0.91272(18) 0.45475(13) 1.1719(2) 0.0442(4) Uani d . 1 . . N
C1 -0.0124(4) -0.1061(3) 0.2386(5) 0.1038(12) Uani d . 1 . . C
H1A 0.0378 -0.1555 0.1912 0.156 Uiso calc R 1 . . H
H1B -0.0995 -0.0774 0.1421 0.156 Uiso calc R 1 . . H
H1C -0.0563 -0.1428 0.3088 0.156 Uiso calc R 1 . . H
C2 0.1145(3) -0.0161(2) 0.3547(4) 0.0665(7) Uani d . 1 . . C
C3 0.2591(3) -0.0373(2) 0.4922(4) 0.0770(8) Uani d . 1 . . C
H3 0.2773 -0.1080 0.5155 0.092 Uiso calc R 1 . . H
C4 0.3784(3) 0.0442(2) 0.5970(3) 0.0692(7) Uani d . 1 . . C
H4 0.4756 0.0280 0.6894 0.083 Uiso calc R 1 . . H
C5 0.3531(2) 0.14900(17) 0.5645(3) 0.0471(5) Uani d . 1 . . C
C6 0.2085(3) 0.1720(2) 0.4286(4) 0.0803(9) Uani d . 1 . . C
H6 0.1894 0.2427 0.4063 0.096 Uiso calc R 1 . . H
C7 0.0913(3) 0.0890(2) 0.3251(4) 0.0932(11) Uani d . 1 . . C
H7 -0.0060 0.1051 0.2328 0.112 Uiso calc R 1 . . H
C8 0.5286(2) 0.28062(17) 1.0306(3) 0.0451(5) Uani d . 1 . . C
C9 0.4491(3) 0.3489(3) 1.1229(3) 0.0717(8) Uani d . 1 . . C
H9A 0.4705 0.4232 1.1113 0.108 Uiso calc R 1 . . H
H9B 0.4943 0.3371 1.2472 0.108 Uiso calc R 1 . . H
H9C 0.3326 0.3291 1.0679 0.108 Uiso calc R 1 . . H
C10 0.5018(3) 0.1621(2) 1.0512(4) 0.0803(9) Uani d . 1 . . C
H10A 0.3874 0.1373 0.9843 0.120 Uiso calc R 1 . . H
H10B 0.5361 0.1522 1.1751 0.120 Uiso calc R 1 . . H
H10C 0.5650 0.1222 1.0072 0.120 Uiso calc R 1 . . H
C11 0.7134(2) 0.31702(15) 1.1302(2) 0.0392(4) Uani d . 1 . . C
C12 1.0473(2) 0.41760(16) 1.1557(3) 0.0427(4) Uani d . 1 . . C
C13 1.1938(2) 0.49006(17) 1.2884(3) 0.0476(5) Uani d . 1 . . C
H13A 1.2585 0.5192 1.2313 0.057 Uiso calc R 1 . . H
H13B 1.2631 0.4509 1.3860 0.057 Uiso calc R 1 . . H
C14 1.1254(2) 0.57926(18) 1.3570(3) 0.0500(5) Uani d . 1 . . C
H14A 1.1781 0.5880 1.4866 0.060 Uiso calc R 1 . . H
H14B 1.1430 0.6465 1.3131 0.060 Uiso calc R 1 . . H
C15 0.9448(3) 0.54536(17) 1.2873(3) 0.0450(5) Uani d . 1 . . C

loop_
_atom_site_aniso_label
_atom_site_aniso_U_11
_atom_site_aniso_U_22
_atom_site_aniso_U_33
_atom_site_aniso_U_12
_atom_site_aniso_U_13
_atom_site_aniso_U_23
S1 0.0387(3) 0.0546(3) 0.0435(3) -0.0056(2) 0.0140(2) -0.0062(2)
O1 0.0780(12) 0.0715(12) 0.0530(9) -0.0247(9) 0.0287(8) 0.0048(8)
O2 0.0384(8) 0.0789(12) 0.0736(11) 0.0059(7) 0.0138(8) -0.0203(9)
O3 0.0449(8) 0.0605(10) 0.0459(8) 0.0031(7) 0.0062(7) 0.0149(7)
O4 0.0342(7) 0.0462(8) 0.0468(8) -0.0025(6) 0.0095(6) 0.0084(6)
O5 0.0555(9) 0.0626(10) 0.0641(10) -0.0021(7) 0.0291(8) -0.0166(8)
O6 0.0552(9) 0.0723(11) 0.0685(11) 0.0184(8) 0.0274(8) -0.0037(9)
N1 0.0389(9) 0.0566(11) 0.0378(9) 0.0113(8) 0.0089(7) 0.0015(8)
N2 0.0318(8) 0.0437(9) 0.0513(10) -0.0030(7) 0.0150(7) -0.0035(7)
C1 0.0661(18) 0.079(2) 0.129(3) -0.0194(15) 0.0190(19) -0.042(2)
C2 0.0461(13) 0.0599(15) 0.0770(17) -0.0051(11) 0.0165(12) -0.0207(13)
C3 0.0780(18) 0.0475(14) 0.0815(19) 0.0006(12) 0.0155(15) -0.0083(13)
C4 0.0598(15) 0.0540(15) 0.0650(15) 0.0062(11) 0.0023(12) -0.0066(12)
C5 0.0403(10) 0.0501(12) 0.0430(11) -0.0016(9) 0.0128(9) -0.0045(9)
C6 0.0652(16) 0.0538(15) 0.0767(18) -0.0001(12) -0.0085(14) -0.0016(13)
C7 0.0567(16) 0.0727(19) 0.093(2) 0.0022(14) -0.0167(15) -0.0132(16)
C8 0.0362(10) 0.0541(12) 0.0369(10) -0.0030(9) 0.0098(8) 0.0030(9)
C9 0.0490(13) 0.115(2) 0.0560(14) 0.0071(14) 0.0282(11) 0.0010(14)
C10 0.0671(16) 0.0705(18) 0.0736(17) -0.0250(13) 0.0064(14) 0.0238(14)
C11 0.0396(10) 0.0403(10) 0.0363(9) 0.0021(8) 0.0160(8) 0.0009(8)
C12 0.0410(10) 0.0457(11) 0.0412(10) 0.0010(8) 0.0182(8) 0.0053(9)
C13 0.0374(10) 0.0526(12) 0.0474(11) -0.0011(9) 0.0148(9) 0.0012(9)
C14 0.0469(11) 0.0504(12) 0.0450(11) -0.0057(9) 0.0157(9) -0.0046(9)
C15 0.0453(11) 0.0446(11) 0.0429(11) 0.0073(9) 0.0167(9) 0.0063(9)

loop_
_atom_type_symbol
_atom_type_description
_atom_type_scat_dispersion_real
_atom_type_scat_dispersion_imag
_atom_type_scat_source
S S 0.1246 0.1234 'International Tables Vol C Tables 4.2.6.8 and 6.1.1.4'
O O 0.0106 0.0060 'International Tables Vol C Tables 4.2.6.8 and 6.1.1.4'
N N 0.0061 0.0033 'International Tables Vol C Tables 4.2.6.8 and 6.1.1.4'
C C 0.0033 0.0016 'International Tables Vol C Tables 4.2.6.8 and 6.1.1.4'
H H 0.0000 0.0000 'International Tables Vol C Tables 4.2.6.8 and 6.1.1.4'

loop_
_geom_angle_atom_site_label_1
_geom_angle_atom_site_label_2
_geom_angle_atom_site_label_3
_geom_angle
_geom_angle_publ_flag
O2 S1 O1 120.19(12) ?
O2 S1 N1 106.15(10) ?
O1 S1 N1 106.59(10) ?
O2 S1 C5 108.84(11) ?
O1 S1 C5 106.20(10) ?
N1 S1 C5 108.44(10) ?
N2 O4 C11 112.2(2) y
C8 N1 S1 126.06(14) ?
C8 N1 H1 117.0 ?
S1 N1 H1 117.0 ?
C15 N2 O4 120.85(16) ?
C15 N2 C12 116.4(2) y
O4 N2 C12 122.45(16) ?
C2 C1 H1A 109.5 ?
C2 C1 H1B 109.5 ?
H1A C1 H1B 109.5 ?
C2 C1 H1C 109.5 ?
H1A C1 H1C 109.5 ?
H1B C1 H1C 109.5 ?
C7 C2 C3 117.7(2) ?
C7 C2 C1 121.6(2) ?
C3 C2 C1 120.7(3) ?
C2 C3 C4 121.4(3) ?
C2 C3 H3 119.3 ?
C4 C3 H3 119.3 ?
C5 C4 C3 120.0(2) ?
C5 C4 H4 120.0 ?
C3 C4 H4 120.0 ?
C6 C5 C4 119.5(2) ?
C6 C5 S1 119.41(18) ?
C4 C5 S1 121.05(17) ?
C5 C6 C7 119.4(3) ?
C5 C6 H6 120.3 ?
C7 C6 H6 120.3 ?
C2 C7 C6 122.0(2) ?
C2 C7 H7 119.0 ?
C6 C7 H7 119.0 ?
N1 C8 C10 113.52(19) ?
N1 C8 C9 106.89(17) ?
C10 C8 C9 111.0(2) ?
N1 C8 C11 111.4(2) y
C10 C8 C11 108.53(18) ?
C9 C8 C11 105.17(17) ?
C8 C9 H9A 109.5 ?
C8 C9 H9B 109.5 ?
H9A C9 H9B 109.5 ?
C8 C9 H9C 109.5 ?
H9A C9 H9C 109.5 ?
H9B C9 H9C 109.5 ?
C8 C10 H10A 109.5 ?
C8 C10 H10B 109.5 ?
H10A C10 H10B 109.5 ?
C8 C10 H10C 109.5 ?
H10A C10 H10C 109.5 ?
H10B C10 H10C 109.5 ?
O3 C11 O4 122.5(2) y
O3 C11 C8 126.4(2) y
O4 C11 C8 110.8(2) y
O5 C12 N2 124.3(2) y
O5 C12 C13 130.8(2) y
N2 C12 C13 104.9(2) y
C12 C13 C14 106.1(2) y
C12 C13 H13A 110.5 ?
C14 C13 H13A 110.5 ?
C12 C13 H13B 110.5 ?
C14 C13 H13B 110.5 ?
H13A C13 H13B 108.7 ?
C15 C14 C13 105.7(2) y
C15 C14 H14A 110.6 ?
C13 C14 H14A 110.6 ?
C15 C14 H14B 110.6 ?
C13 C14 H14B 110.6 ?
H14A C14 H14B 108.7 ?
O6 C15 N2 124.1(2) y
O6 C15 C14 130.0(2) y
N2 C15 C14 105.9(2) y

loop_
_geom_bond_atom_site_label_1
_geom_bond_atom_site_label_2
_geom_bond_site_symmetry_2
_geom_bond_distance
_geom_bond_publ_flag
S1 O2 . 1.4282(17) ?
S1 O1 . 1.4352(18) ?
S1 N1 . 1.617(2) y
S1 C5 . 1.769(2) ?
O3 C11 . 1.180(2) y
O4 N2 . 1.391(2) y
O4 C11 . 1.398(2) y
O5 C12 . 1.194(2) y
O6 C15 . 1.208(3) y
N1 C8 . 1.464(3) y
N1 H1 . 0.8600 ?
N2 C15 . 1.380(3) y
N2 C12 . 1.397(3) y
C1 C2 . 1.510(3) ?
C1 H1A . 0.9600 ?
C1 H1B . 0.9600 ?
C1 H1C . 0.9600 ?
C2 C7 . 1.372(4) ?
C2 C3 . 1.372(3) ?
C3 C4 . 1.385(3) ?
C3 H3 . 0.9300 ?
C4 C5 . 1.374(3) ?
C4 H4 . 0.9300 ?
C5 C6 . 1.374(3) ?
C6 C7 . 1.386(4) ?
C6 H6 . 0.9300 ?
C7 H7 . 0.9300 ?
C8 C10 . 1.524(3) ?
C8 C9 . 1.536(3) ?
C8 C11 . 1.536(3) y
C9 H9A . 0.9600 ?
C9 H9B . 0.9600 ?
C9 H9C . 0.9600 ?
C10 H10A . 0.9600 ?
C10 H10B . 0.9600 ?
C10 H10C . 0.9600 ?
C12 C13 . 1.508(3) ?
C13 C14 . 1.521(3) ?
C13 H13A . 0.9700 ?
C13 H13B . 0.9700 ?
C14 C15 . 1.504(3) ?
C14 H14A . 0.9700 ?
C14 H14B . 0.9700 ?

loop_
_geom_hbond_atom_site_label_D
_geom_hbond_atom_site_label_H
_geom_hbond_atom_site_label_A
_geom_hbond_site_symmetry_A
_geom_hbond_distance_DH
_geom_hbond_distance_HA
_geom_hbond_distance_DA
_geom_hbond_angle_DHA
N1 H1 O6 2_667 0.86 2.15 2.964(2) 159

loop_
_geom_torsion_atom_site_label_1
_geom_torsion_atom_site_label_2
_geom_torsion_atom_site_label_3
_geom_torsion_atom_site_label_4
_geom_torsion
O2 S1 N1 C8 -19.2(2)
O1 S1 N1 C8 -148.40(17)
C5 S1 N1 C8 97.64(18)
C11 O4 N2 C15 -104.6(2)
C11 O4 N2 C12 81.6(2)
C7 C2 C3 C4 -0.5(5)
C1 C2 C3 C4 178.4(3)
C2 C3 C4 C5 0.1(5)
C3 C4 C5 C6 0.5(4)
C3 C4 C5 S1 -178.0(2)
O2 S1 C5 C6 -162.4(2)
O1 S1 C5 C6 -31.7(2)
N1 S1 C5 C6 82.5(2)
O2 S1 C5 C4 16.2(2)
O1 S1 C5 C4 146.9(2)
N1 S1 C5 C4 -98.9(2)
C4 C5 C6 C7 -0.8(5)
S1 C5 C6 C7 177.8(3)
C3 C2 C7 C6 0.2(5)
C1 C2 C7 C6 -178.7(3)
C5 C6 C7 C2 0.4(5)
S1 N1 C8 C10 -57.4(3)
S1 N1 C8 C9 179.86(16)
S1 N1 C8 C11 65.5(2)
N2 O4 C11 O3 -4.6(3)
N2 O4 C11 C8 170.28(15)
N1 C8 C11 O3 -152.2(2)
C10 C8 C11 O3 -26.5(3)
C9 C8 C11 O3 92.4(3)
N1 C8 C11 O4 33.2(2)
C10 C8 C11 O4 158.87(19)
C9 C8 C11 O4 -82.2(2)
C15 N2 C12 O5 -175.6(2)
O4 N2 C12 O5 -1.6(3)
C15 N2 C12 C13 3.9(2)
O4 N2 C12 C13 177.95(16)
O5 C12 C13 C14 171.1(2)
N2 C12 C13 C14 -8.4(2)
C12 C13 C14 C15 9.8(2)
O4 N2 C15 O6 8.3(3)
C12 N2 C15 O6 -177.6(2)
O4 N2 C15 C14 -171.79(16)
C12 N2 C15 C14 2.4(2)
C13 C14 C15 O6 172.4(2)
C13 C14 C15 N2 -7.5(2)

loop_
_cod_related_entry_id
_cod_related_entry_database
_cod_related_entry_code
1 ChemSpider 4402203
